data_7117992
loop_
_publ_author_name
'Zhen-Hua Wang'
'Zhi-Jun Wu'
'Xue-Qun Huang'
'Deng-Feng Yue'
'Yong You'
'Xiao-Ying Xu'
'Xiao-Mei Zhang'
'Wei-Cheng Yuan'

_publ_section_title
;
 Diastereo- and enantioselective direct vinylogous Michael addition of
 gamma-substituted butenolides to 2-enoylpyridines catalyzed by chiral
 bifunctional amine-squaramides
;
_journal_name_full Chem.Commun.
_journal_page_first 15835
_journal_paper_doi 10.1039/C5cc06383C
_journal_volume 51
_journal_year 2015
_chemical_absolute_configuration ad
_chemical_formula_sum 'C22 H17 N O3 S'
_chemical_formula_weight 375.30
_chemical_name_systematic
;
 ?
;
_space_group_crystal_system monoclinic
_space_group_IT_number 5
_space_group_name_Hall 'C 2y'
_space_group_name_H-M_alt 'C 1 2 1'
_symmetry_space_group_name_Hall 'C 2y'
_symmetry_space_group_name_H-M 'C 1 2 1'
_atom_sites_solution_hydrogens geom
_audit_creation_method SHELXL-2013
_audit_update_record
;
2015-03-31 deposited with the CCDC.
2015-09-04 downloaded from the CCDC.
;
_cell_angle_alpha 90
_cell_angle_beta 111.466(3)
_cell_angle_gamma 90
_cell_formula_units_Z 4
_cell_length_a 20.9821(9)
_cell_length_b 6.4380(3)
_cell_length_c 15.2420(5)
_cell_measurement_reflns_used 7000
_cell_measurement_temperature 290(2)
_cell_measurement_theta_max 69.1640
_cell_measurement_theta_min 4.5270
_cell_volume 1916.11(14)
_computing_cell_refinement 'CrysAlisPro (Agilent Technologies)'
_computing_data_collection 'CrysAlisPro (Agilent Technologies)'
_computing_data_reduction 'CrysAlisPro (Agilent Technologies)'
_computing_molecular_graphics 'Ortep-3 (L. J. Farrugia, 2001)'
_computing_publication_material SHELXL-2013
_computing_structure_refinement 'SHELXL-2013 (Sheldrick, 2013)'
_computing_structure_solution 'SHELXS-97 (Sheldrick, 1997)'
_diffrn_ambient_temperature 290(2)
_diffrn_detector_area_resol_mean 15.9149
_diffrn_measured_fraction_theta_full 0.995
_diffrn_measured_fraction_theta_max 0.989
_diffrn_measurement_device_type 'Gemini S Ultra, Agilent Technologies'
_diffrn_measurement_method '\w scans'
_diffrn_radiation_type CuK\a
_diffrn_radiation_wavelength 1.54184
_diffrn_reflns_av_R_equivalents 0.0415
_diffrn_reflns_av_unetI/netI 0.0299
_diffrn_reflns_laue_measured_fraction_full 0.995
_diffrn_reflns_laue_measured_fraction_max 0.989
_diffrn_reflns_limit_h_max 25
_diffrn_reflns_limit_h_min -25
_diffrn_reflns_limit_k_max 7
_diffrn_reflns_limit_k_min -7
_diffrn_reflns_limit_l_max 18
_diffrn_reflns_limit_l_min -18
_diffrn_reflns_number 12444
_diffrn_reflns_point_group_measured_fraction_full 0.956
_diffrn_reflns_point_group_measured_fraction_max 0.944
_diffrn_reflns_theta_full 67.684
_diffrn_reflns_theta_max 69.700
_diffrn_reflns_theta_min 4.529
_diffrn_source 'Enhance Ultra (Cu) X-ray Source'
_exptl_absorpt_coefficient_mu 1.679
_exptl_absorpt_correction_T_max 1.00000
_exptl_absorpt_correction_T_min 0.17818
_exptl_absorpt_correction_type multi-scan
_exptl_absorpt_process_details
;
CrysAlisPro, Agilent Technologies,
Version 1.171.37.35 (release 13-08-2014 CrysAlis171 .NET)
(compiled Aug 13 2014,18:06:01)
Empirical absorption correction using spherical harmonics,
 implemented in SCALE3 ABSPACK scaling algorithm.
;
_exptl_crystal_colour colorless
_exptl_crystal_density_diffrn 1.301
_exptl_crystal_description block
_exptl_crystal_F_000 784
_exptl_crystal_size_max 0.390
_exptl_crystal_size_mid 0.380
_exptl_crystal_size_min 0.310
_refine_diff_density_max 0.991
_refine_diff_density_min -0.546
_refine_diff_density_rms 0.073
_refine_ls_abs_structure_details 'Flack H D (1983), Acta Cryst. A39, 876-881'
_refine_ls_abs_structure_Flack 0.066(58)
_refine_ls_extinction_coef .
_refine_ls_extinction_method none
_refine_ls_goodness_of_fit_ref 1.089
_refine_ls_hydrogen_treatment constr
_refine_ls_matrix_type full
_refine_ls_number_parameters 244
_refine_ls_number_reflns 3429
_refine_ls_number_restraints 7
_refine_ls_restrained_S_all 1.108
_refine_ls_R_factor_all 0.0802
_refine_ls_R_factor_gt 0.0788
_refine_ls_shift/su_max 0.000
_refine_ls_shift/su_mean 0.000
_refine_ls_structure_factor_coef Fsqd
_refine_ls_weighting_details 'w=1/[\s^2^(Fo^2^)+(0.1595P)^2^+1.3887P] where P=(Fo^2^+2Fc^2^)/3'
_refine_ls_weighting_scheme calc
_refine_ls_wR_factor_gt 0.2317
_refine_ls_wR_factor_ref 0.2342
_reflns_Friedel_coverage 0.743
_reflns_friedel_fraction_full 0.909
_reflns_friedel_fraction_max 0.890
_reflns_number_gt 3320
_reflns_number_total 3429
_reflns_threshold_expression 'I > 2\s(I)'
_cod_data_source_file c5cc06383c2.cif
_cod_data_source_block shelxl
_cod_database_code 7117992
_shelx_space_group_comment
;
The symmetry employed for this shelxl refinement is uniquely defined
by the following loop, which should always be used as a source of
symmetry information in preference to the above space-group names.
They are only intended as comments.
;
_shelx_estimated_absorpt_t_min 0.560
_shelx_estimated_absorpt_t_max 0.624
_shelxl_version_number 2013-4

loop_
_space_group_symop_operation_xyz
'x, y, z'
'-x, y, -z'
'x+1/2, y+1/2, z'
'-x+1/2, y+1/2, -z'

loop_
_atom_site_label
_atom_site_type_symbol
_atom_site_fract_x
_atom_site_fract_y
_atom_site_fract_z
_atom_site_U_iso_or_equiv
_atom_site_adp_type
_atom_site_occupancy
_atom_site_site_symmetry_order
_atom_site_calc_flag
_atom_site_refinement_flags_posn
_atom_site_refinement_flags_adp
_atom_site_refinement_flags_occupancy
_atom_site_disorder_assembly
_atom_site_disorder_group
S1 S 0.35338(10) 0.4927(4) 0.12041(13) 0.0915(7) Uani 1 1 d . U . . .
O3 O 0.2183(2) 0.6624(8) 0.2051(4) 0.0761(13) Uani 1 1 d . . . . .
O1 O 0.36744(17) 0.0278(6) 0.3395(3) 0.0543(8) Uani 1 1 d . . . . .
O2 O 0.4344(3) -0.2307(8) 0.3257(4) 0.0868(14) Uani 1 1 d . . . . .
N1 N 0.1021(3) 0.2640(12) 0.1936(6) 0.098(2) Uani 1 1 d . . . . .
C4 C 0.3733(2) 0.2488(7) 0.3564(3) 0.0462(10) Uani 1 1 d . . . . .
C10 C 0.3344(3) 0.1498(12) 0.4895(4) 0.0672(15) Uani 1 1 d . . . . .
H10 H 0.3229 0.0183 0.4632 0.081 Uiso 1 1 calc R U . . .
C12 C 0.2457(2) 0.3202(9) 0.2646(4) 0.0544(12) Uani 1 1 d . . . . .
H12A H 0.2302 0.1915 0.2303 0.065 Uiso 1 1 calc R U . . .
H12B H 0.2449 0.3022 0.3274 0.065 Uiso 1 1 calc R U . . .
C7 C 0.3716(4) 0.5364(14) 0.5720(5) 0.085(2) Uani 1 1 d . . . . .
H7 H 0.3858 0.6639 0.6014 0.101 Uiso 1 1 calc R U . . .
C9 C 0.3232(4) 0.2022(16) 0.5716(5) 0.086(2) Uani 1 1 d . . . . .
H9 H 0.3032 0.1057 0.5989 0.103 Uiso 1 1 calc R U . . .
C1 C 0.4279(3) -0.0476(9) 0.3374(4) 0.0591(12) Uani 1 1 d . . . . .
C3 C 0.4453(2) 0.2953(8) 0.3619(3) 0.0496(11) Uani 1 1 d . . . . .
H3 H 0.4651 0.4266 0.3708 0.060 Uiso 1 1 calc R U . . .
C19 C 0.3265(2) 0.3178(9) 0.1789(3) 0.0524(11) Uani 1 1 d . U . . .
C20 C 0.30717(19) 0.1266(9) 0.1210(3) 0.0494(11) Uani 1 1 d . U . . .
H20 H 0.2899 0.0054 0.1371 0.059 Uiso 1 1 calc R U . . .
C14 C 0.1222(3) 0.4535(12) 0.1846(4) 0.0637(15) Uani 1 1 d . . . . .
C2 C 0.4755(2) 0.1250(9) 0.3524(4) 0.0566(12) Uani 1 1 d . . . . .
H2 H 0.5204 0.1150 0.3548 0.068 Uiso 1 1 calc R U . . .
C6 C 0.3809(3) 0.4920(11) 0.4893(4) 0.0672(14) Uani 1 1 d . . . . .
H6 H 0.3990 0.5923 0.4612 0.081 Uiso 1 1 calc R U . . .
C11 C 0.3192(2) 0.3636(9) 0.2721(3) 0.0481(10) Uani 1 1 d . . . . .
H11 H 0.3271 0.5129 0.2838 0.058 Uiso 1 1 calc R U . . .
C13 C 0.1974(2) 0.4918(10) 0.2155(3) 0.0547(13) Uani 1 1 d . . . . .
C5 C 0.3632(2) 0.2966(9) 0.4473(3) 0.0517(11) Uani 1 1 d . . . . .
C8 C 0.3411(4) 0.3916(16) 0.6121(5) 0.088(2) Uani 1 1 d . . . . .
H8 H 0.3330 0.4247 0.6665 0.106 Uiso 1 1 calc R U . . .
C21 C 0.3197(4) 0.161(2) 0.0366(5) 0.099(2) Uani 1 1 d . U . . .
H21 H 0.3117 0.0595 -0.0095 0.119 Uiso 1 1 calc R U . . .
C22 C 0.3424(4) 0.340(2) 0.0282(5) 0.101(2) Uani 1 1 d . U . . .
H22 H 0.3520 0.3809 -0.0242 0.121 Uiso 1 1 calc R U . . .
C17 C -0.0130(3) 0.3908(18) 0.1335(8) 0.111(3) Uani 1 1 d . . . . .
H17 H -0.0595 0.3620 0.1148 0.133 Uiso 1 1 calc R U . . .
C15 C 0.0776(3) 0.6185(14) 0.1531(5) 0.0793(19) Uani 1 1 d . . . . .
H15 H 0.0941 0.7514 0.1502 0.095 Uiso 1 1 calc R U . . .
C18 C 0.0359(4) 0.2336(18) 0.1700(10) 0.123(4) Uani 1 1 d . . . . .
H18 H 0.0208 0.1017 0.1780 0.148 Uiso 1 1 calc R U . . .
C16 C 0.0088(4) 0.5831(17) 0.1261(7) 0.098(3) Uani 1 1 d . . . . .
H16 H -0.0224 0.6910 0.1029 0.117 Uiso 1 1 calc R U . . .

loop_
_atom_site_aniso_label
_atom_site_aniso_U_11
_atom_site_aniso_U_22
_atom_site_aniso_U_33
_atom_site_aniso_U_23
_atom_site_aniso_U_13
_atom_site_aniso_U_12
S1 0.0826(11) 0.1169(17) 0.0835(11) 0.0205(10) 0.0405(9) 0.0109(10)
O3 0.052(2) 0.079(3) 0.094(3) 0.023(2) 0.0223(19) 0.010(2)
O1 0.0497(17) 0.0495(19) 0.0612(19) 0.0012(15) 0.0172(14) -0.0065(14)
O2 0.104(4) 0.053(3) 0.112(4) 0.003(2) 0.049(3) 0.010(2)
N1 0.047(3) 0.090(5) 0.148(6) 0.028(4) 0.025(3) 0.008(3)
C4 0.038(2) 0.048(3) 0.050(2) -0.0002(18) 0.0143(17) -0.0022(17)
C10 0.061(3) 0.082(4) 0.061(3) 0.012(3) 0.025(2) -0.007(3)
C12 0.038(2) 0.070(3) 0.058(3) 0.007(2) 0.0204(19) 0.004(2)
C7 0.099(5) 0.087(5) 0.067(4) -0.011(3) 0.030(3) 0.019(4)
C9 0.084(4) 0.118(7) 0.065(4) 0.017(4) 0.037(3) -0.002(4)
C1 0.065(3) 0.049(3) 0.065(3) 0.006(2) 0.026(2) 0.007(2)
C3 0.034(2) 0.056(3) 0.055(2) 0.000(2) 0.0119(18) -0.0025(18)
C19 0.0346(18) 0.073(3) 0.049(2) -0.007(2) 0.0147(17) 0.002(2)
C20 0.0319(18) 0.074(3) 0.0381(19) -0.022(2) 0.0076(14) -0.0049(19)
C14 0.041(2) 0.096(4) 0.056(3) 0.010(3) 0.020(2) 0.011(3)
C2 0.043(2) 0.059(3) 0.067(3) 0.003(2) 0.020(2) 0.008(2)
C6 0.073(3) 0.066(4) 0.063(3) -0.004(3) 0.027(3) 0.003(3)
C11 0.036(2) 0.058(3) 0.049(2) 0.003(2) 0.0137(17) 0.0006(19)
C13 0.041(2) 0.079(4) 0.045(2) 0.008(2) 0.0172(17) 0.006(2)
C5 0.042(2) 0.063(3) 0.049(2) 0.007(2) 0.0154(17) 0.007(2)
C8 0.092(5) 0.123(7) 0.056(3) 0.011(4) 0.035(3) 0.029(5)
C21 0.065(4) 0.172(7) 0.051(3) -0.022(4) 0.010(2) 0.021(4)
C22 0.067(4) 0.182(7) 0.064(3) 0.040(4) 0.036(3) 0.042(5)
C17 0.039(3) 0.138(9) 0.144(8) 0.021(7) 0.020(3) 0.009(4)
C15 0.049(3) 0.102(5) 0.083(4) 0.023(4) 0.020(3) 0.018(3)
C18 0.057(4) 0.099(7) 0.204(12) 0.017(7) 0.036(5) -0.001(4)
C16 0.047(3) 0.127(8) 0.111(6) 0.023(5) 0.019(3) 0.018(4)

loop_
_atom_type_symbol
_atom_type_description
_atom_type_scat_dispersion_real
_atom_type_scat_dispersion_imag
_atom_type_scat_source
C C 0.0180 0.0090 'International Tables Vol C Tables 4.2.6.8 and 6.1.1.4'
H H 0.0000 0.0000 'International Tables Vol C Tables 4.2.6.8 and 6.1.1.4'
N N 0.0310 0.0180 'International Tables Vol C Tables 4.2.6.8 and 6.1.1.4'
O O 0.0490 0.0320 'International Tables Vol C Tables 4.2.6.8 and 6.1.1.4'
S S 0.3330 0.5570 'International Tables Vol C Tables 4.2.6.8 and 6.1.1.4'

loop_
_geom_angle_atom_site_label_1
_geom_angle_atom_site_label_2
_geom_angle_atom_site_label_3
_geom_angle
_geom_angle_site_symmetry_1
_geom_angle_site_symmetry_3
C19 S1 C22 94.8(4) . .
C1 O1 C4 109.5(4) . .
C14 N1 C18 117.2(7) . .
O1 C4 C5 109.4(4) . .
O1 C4 C3 102.9(4) . .
C5 C4 C3 112.5(4) . .
O1 C4 C11 109.5(4) . .
C5 C4 C11 110.9(4) . .
C3 C4 C11 111.4(4) . .
C9 C10 C5 119.4(7) . .
C9 C10 H10 120.3 . .
C5 C10 H10 120.3 . .
C13 C12 C11 112.4(5) . .
C13 C12 H12A 109.1 . .
C11 C12 H12A 109.1 . .
C13 C12 H12B 109.1 . .
C11 C12 H12B 109.1 . .
H12A C12 H12B 107.9 . .
C6 C7 C8 120.3(8) . .
C6 C7 H7 119.8 . .
C8 C7 H7 119.8 . .
C8 C9 C10 121.1(7) . .
C8 C9 H9 119.5 . .
C10 C9 H9 119.5 . .
O2 C1 O1 120.4(6) . .
O2 C1 C2 131.3(6) . .
O1 C1 C2 108.4(5) . .
C2 C3 C4 110.2(4) . .
C2 C3 H3 124.9 . .
C4 C3 H3 124.9 . .
C20 C19 C11 128.4(5) . .
C20 C19 S1 108.5(4) . .
C11 C19 S1 123.0(4) . .
C21 C20 C19 107.9(7) . .
C21 C20 H20 126.1 . .
C19 C20 H20 126.1 . .
N1 C14 C15 123.2(6) . .
N1 C14 C13 117.6(5) . .
C15 C14 C13 119.1(7) . .
C3 C2 C1 109.0(4) . .
C3 C2 H2 125.5 . .
C1 C2 H2 125.5 . .
C7 C6 C5 120.3(7) . .
C7 C6 H6 119.8 . .
C5 C6 H6 119.8 . .
C19 C11 C12 109.8(4) . .
C19 C11 C4 112.8(4) . .
C12 C11 C4 112.8(4) . .
C19 C11 H11 107.0 . .
C12 C11 H11 107.0 . .
C4 C11 H11 107.0 . .
O3 C13 C14 119.9(5) . .
O3 C13 C12 121.4(4) . .
C14 C13 C12 118.6(5) . .
C10 C5 C6 118.9(5) . .
C10 C5 C4 121.0(5) . .
C6 C5 C4 120.1(5) . .
C9 C8 C7 119.8(6) . .
C9 C8 H8 120.1 . .
C7 C8 H8 120.1 . .
C22 C21 C20 115.7(8) . .
C22 C21 H21 122.1 . .
C20 C21 H21 122.1 . .
C21 C22 S1 113.1(6) . .
C21 C22 H22 123.4 . .
S1 C22 H22 123.4 . .
C16 C17 C18 118.5(7) . .
C16 C17 H17 120.7 . .
C18 C17 H17 120.7 . .
C16 C15 C14 118.9(9) . .
C16 C15 H15 120.5 . .
C14 C15 H15 120.5 . .
N1 C18 C17 123.1(10) . .
N1 C18 H18 118.4 . .
C17 C18 H18 118.4 . .
C17 C16 C15 118.9(8) . .
C17 C16 H16 120.5 . .
C15 C16 H16 120.5 . .

loop_
_geom_bond_atom_site_label_1
_geom_bond_atom_site_label_2
_geom_bond_distance
_geom_bond_site_symmetry_2
S1 C19 1.658(6) .
S1 C22 1.661(11) .
O3 C13 1.214(8) .
O1 C1 1.369(7) .
O1 C4 1.443(6) .
O2 C1 1.208(8) .
N1 C14 1.315(10) .
N1 C18 1.316(10) .
C4 C5 1.508(6) .
C4 C3 1.511(6) .
C4 C11 1.555(6) .
C10 C9 1.395(9) .
C10 C5 1.399(8) .
C10 H10 0.9300 .
C12 C13 1.501(7) .
C12 C11 1.529(6) .
C12 H12A 0.9700 .
C12 H12B 0.9700 .
C7 C6 1.374(9) .
C7 C8 1.392(13) .
C7 H7 0.9300 .
C9 C8 1.356(14) .
C9 H9 0.9300 .
C1 C2 1.456(8) .
C3 C2 1.301(8) .
C3 H3 0.9300 .
C19 C20 1.482(7) .
C19 C11 1.514(6) .
C20 C21 1.422(10) .
C20 H20 0.9300 .
C14 C15 1.380(10) .
C14 C13 1.492(7) .
C2 H2 0.9300 .
C6 C5 1.399(9) .
C6 H6 0.9300 .
C11 H11 0.9800 .
C8 H8 0.9300 .
C21 C22 1.269(15) .
C21 H21 0.9300 .
C22 H22 0.9300 .
C17 C16 1.339(14) .
C17 C18 1.403(14) .
C17 H17 0.9300 .
C15 C16 1.368(10) .
C15 H15 0.9300 .
C18 H18 0.9300 .
C16 H16 0.9300 .
